data_4331198
loop_
_publ_author_name
'D\'esir\'ee C. Sauer'
'Hubert Wadepohl'
'Lutz H. Gade'

_publ_section_title
;
 Cobalt Alkyl Complexes of a New Family of Chiral
 1,3-Bis(2-pyridylimino)isoindolates and Their Application in Asymmetric
 Hydrosilylation
;
_journal_name_full 'Inorganic Chemistry'
_journal_page_first 12948
_journal_page_last 12958
_journal_paper_doi 10.1021/ic3020749
_journal_volume 51
_journal_year 2012
_chemical_formula_sum 'C30 H33 N5 O4'
_chemical_formula_weight 527.61
_space_group_IT_number 5
_symmetry_cell_setting monoclinic
_symmetry_Int_Tables_number 5
_symmetry_space_group_name_Hall 'C 2y'
_symmetry_space_group_name_H-M 'C 1 2 1'
_atom_sites_solution_hydrogens geom
_atom_sites_solution_primary dual
_atom_sites_solution_secondary difmap
_audit_block_code ga_ds40
_audit_creation_method SHELXL-97
_cell_angle_alpha 90.00
_cell_angle_beta 95.881(10)
_cell_angle_gamma 90.00
_cell_formula_units_Z 8
_cell_length_a 21.095(12)
_cell_length_b 12.889(6)
_cell_length_c 19.284(10)
_cell_measurement_reflns_used 8172
_cell_measurement_temperature 100(2)
_cell_measurement_theta_max 32.13
_cell_measurement_theta_min 2.73
_cell_volume 5216(5)
_computing_cell_refinement
;
SAINT (Bruker AXS, 1997-2008). Includes estimated systematic errors
 of the unit cell constants from Monte Carlo simulations.
;
_computing_data_collection 'SMART-5.631 (Bruker AXS, 2003)'
_computing_data_reduction 'SAINT (Bruker AXS, 1997-2008); SADABS (Bruker AXS, 2008)'
_computing_publication_material 'SHELXL-97 (Sheldrick, 1997)'
_computing_structure_refinement 'SHELXL-97 (Sheldrick, 1997)'
_computing_structure_solution 'SUPERFLIP (Palatinus, 2007-2009)'
_diffrn_ambient_environment 'perfluoro polyether oil'
_diffrn_ambient_temperature 100(2)
_diffrn_detector 'CCD plate'
_diffrn_detector_area_resol_mean 8.19
_diffrn_detector_type CCD-PXL-KAF2
_diffrn_measured_fraction_theta_full 0.993
_diffrn_measured_fraction_theta_max 0.958
_diffrn_measurement_device 'three-circle diffractometer'
_diffrn_measurement_device_type 'Bruker AXS Smart 1000'
_diffrn_measurement_method '\f- and \w-scans'
_diffrn_measurement_specimen_support 'polyimid foil'
_diffrn_radiation_monochromator graphite
_diffrn_radiation_probe x-ray
_diffrn_radiation_type MoK\a
_diffrn_radiation_wavelength 0.71073
_diffrn_reflns_av_R_equivalents 0.0451
_diffrn_reflns_av_sigmaI/netI 0.0321
_diffrn_reflns_limit_h_max 31
_diffrn_reflns_limit_h_min -31
_diffrn_reflns_limit_k_max 19
_diffrn_reflns_limit_k_min -19
_diffrn_reflns_limit_l_max 28
_diffrn_reflns_limit_l_min -28
_diffrn_reflns_number 65021
_diffrn_reflns_theta_full 31.00
_diffrn_reflns_theta_max 32.15
_diffrn_reflns_theta_min 1.85
_diffrn_source 'fine-focus sealed tube'
_exptl_absorpt_coefficient_mu 0.091
_exptl_absorpt_correction_T_max 0.8623
_exptl_absorpt_correction_T_min 0.8113
_exptl_absorpt_correction_type multi-scan
_exptl_absorpt_process_details
;
multi-scan from symmetry-related measurements (Blessing 1995)
SADABS (Sheldrick & Bruker AXS, 2004-2008)
;
_exptl_crystal_colour red
_exptl_crystal_density_diffrn 1.344
_exptl_crystal_description irregular
_exptl_crystal_F_000 2240
_exptl_crystal_size_max 0.27
_exptl_crystal_size_mid 0.20
_exptl_crystal_size_min 0.20
_refine_diff_density_max 0.810
_refine_diff_density_min -0.305
_refine_diff_density_rms 0.085
_refine_ls_abs_structure_details 'Flack H D (1983), Acta Cryst. A39, 876-881'
_refine_ls_extinction_method none
_refine_ls_goodness_of_fit_ref 1.026
_refine_ls_hydrogen_treatment constr
_refine_ls_matrix_type full
_refine_ls_number_parameters 838
_refine_ls_number_reflns 9136
_refine_ls_number_restraints 65
_refine_ls_restrained_S_all 1.025
_refine_ls_R_factor_all 0.0838
_refine_ls_R_factor_gt 0.0660
_refine_ls_shift/su_max 0.000
_refine_ls_shift/su_mean 0.000
_refine_ls_structure_factor_coef Fsqd
_refine_ls_weighting_details 'calc w=1/[\s^2^(Fo^2^)+(0.1227P)^2^+2.9312P] where P=(Fo^2^+2Fc^2^)/3'
_refine_ls_weighting_scheme calc
_refine_ls_wR_factor_gt 0.1715
_refine_ls_wR_factor_ref 0.1899
_reflns_number_gt 7390
_reflns_number_total 9136
_reflns_threshold_expression >2sigma(I)
_cod_data_source_file ic3020749_si_002_06.cif
_cod_data_source_block SS-11
_cod_original_sg_symbol_H-M 'C 2'
_cod_database_code 4331198
_audit_block_refno 1262

loop_
_symmetry_equiv_pos_as_xyz
'x, y, z'
'-x, y, -z'
'x+1/2, y+1/2, z'
'-x+1/2, y+1/2, -z'

loop_
_atom_site_label
_atom_site_type_symbol
_atom_site_fract_x
_atom_site_fract_y
_atom_site_fract_z
_atom_site_U_iso_or_equiv
_atom_site_adp_type
_atom_site_occupancy
_atom_site_symmetry_multiplicity
_atom_site_calc_flag
_atom_site_refinement_flags
_atom_site_disorder_assembly
_atom_site_disorder_group
O1 O -0.44091(10) -0.3098(2) -0.12324(10) 0.0334(5) Uani 1 1 d . . .
O2 O -0.39424(11) -0.2929(3) -0.00932(12) 0.0455(7) Uani 1 1 d . . .
N1 N -0.5000 -0.6583(2) 0.0000 0.0166(5) Uani 1 2 d S . .
H1 H -0.5000 -0.5901 0.0000 0.020 Uiso 1 2 calc SR . .
N2 N -0.53966(10) -0.69643(17) -0.12148(10) 0.0175(4) Uani 1 1 d . . .
N3 N -0.52540(10) -0.51130(17) -0.10987(10) 0.0185(4) Uani 1 1 d . . .
C1 C -0.51866(11) -0.71954(18) -0.05840(11) 0.0155(4) Uani 1 1 d . . .
C2 C -0.51109(10) -0.82814(18) -0.03537(11) 0.0149(4) Uani 1 1 d . . .
C3 C -0.52154(11) -0.9198(2) -0.07225(12) 0.0185(4) Uani 1 1 d . . .
H3 H -0.5356 -0.9195 -0.1207 0.022 Uiso 1 1 calc R . .
C4 C -0.51063(12) -1.0124(2) -0.03576(12) 0.0214(5) Uani 1 1 d . . .
H4 H -0.5177 -1.0766 -0.0596 0.026 Uiso 1 1 calc R . .
C9 C -0.54721(11) -0.59516(19) -0.14711(11) 0.0164(4) Uani 1 1 d . . .
C10 C -0.57702(11) -0.58857(19) -0.21572(11) 0.0167(4) Uani 1 1 d . . .
H10 H -0.5915 -0.6501 -0.2395 0.020 Uiso 1 1 calc R . .
C11 C -0.58549(11) -0.49359(19) -0.24908(11) 0.0171(4) Uani 1 1 d . . .
C12 C -0.56291(12) -0.4068(2) -0.21103(11) 0.0182(4) Uani 1 1 d . . .
C13 C -0.53343(11) -0.4203(2) -0.14316(11) 0.0183(4) Uani 1 1 d . . .
C14 C -0.56293(14) -0.2950(2) -0.23253(12) 0.0232(5) Uani 1 1 d . . .
H14A H -0.6057 -0.2730 -0.2533 0.028 Uiso 1 1 calc R . .
H14B H -0.5316 -0.2822 -0.2664 0.028 Uiso 1 1 calc R . .
C15 C -0.54371(15) -0.2380(2) -0.16273(13) 0.0273(6) Uani 1 1 d . . .
H15A H -0.5159 -0.1780 -0.1702 0.033 Uiso 1 1 calc R . .
H15B H -0.5820 -0.2127 -0.1423 0.033 Uiso 1 1 calc R . .
C16 C -0.50787(12) -0.3180(2) -0.11422(12) 0.0217(5) Uani 1 1 d . . .
H16 H -0.5161 -0.3081 -0.0645 0.026 Uiso 1 1 calc R . .
C17 C -0.61652(13) -0.4848(2) -0.32248(12) 0.0220(5) Uani 1 1 d . . .
H17A H -0.5838 -0.4723 -0.3541 0.033 Uiso 1 1 calc R . .
H17B H -0.6469 -0.4270 -0.3256 0.033 Uiso 1 1 calc R . .
H17C H -0.6391 -0.5494 -0.3356 0.033 Uiso 1 1 calc R . .
C18 C -0.40121(17) -0.3543(3) -0.0714(2) 0.0452(8) Uani 1 1 d . . .
H18A H -0.3588 -0.3647 -0.0880 0.054 Uiso 1 1 calc R . .
H18B H -0.4182 -0.4234 -0.0604 0.054 Uiso 1 1 calc R . .
C19 C -0.36162(16) -0.1987(3) -0.01756(19) 0.0426(8) Uani 1 1 d . . .
H19A H -0.3844 -0.1582 -0.0553 0.064 Uiso 1 1 calc R . .
H19B H -0.3183 -0.2135 -0.0290 0.064 Uiso 1 1 calc R . .
H19C H -0.3595 -0.1589 0.0259 0.064 Uiso 1 1 calc R . .
O21 O -1.06961(12) 0.6696(2) -0.38830(14) 0.0484(7) Uani 1 1 d . . .
O22 O -1.10270(12) 0.7286(2) -0.50136(13) 0.0453(7) Uani 1 1 d . . .
N21 N -1.0000 0.3281(2) -0.5000 0.0170(5) Uani 1 2 d S . .
H21 H -1.0000 0.3964 -0.5000 0.020 Uiso 1 2 calc SR . .
N22 N -0.96480(10) 0.29063(17) -0.37773(10) 0.0191(4) Uani 1 1 d . . .
N23 N -0.98149(11) 0.47502(18) -0.39062(11) 0.0220(4) Uani 1 1 d . . .
C21 C -0.98317(11) 0.26688(19) -0.44114(12) 0.0170(4) Uani 1 1 d . . .
C22 C -0.98995(11) 0.15813(19) -0.46446(11) 0.0166(4) Uani 1 1 d . . .
C23 C -0.98015(12) 0.0663(2) -0.42739(12) 0.0204(5) Uani 1 1 d . . .
H23 H -0.9671 0.0665 -0.3788 0.024 Uiso 1 1 calc R . .
C24 C -0.99020(13) -0.0261(2) -0.46411(13) 0.0236(5) Uani 1 1 d . . .
H24 H -0.9837 -0.0903 -0.4402 0.028 Uiso 1 1 calc R . .
C29 C -0.95927(12) 0.39262(19) -0.35253(12) 0.0188(4) Uani 1 1 d . . .
C30 C -0.93071(12) 0.4010(2) -0.28362(12) 0.0190(4) Uani 1 1 d . . .
H30 H -0.9153 0.3403 -0.2595 0.023 Uiso 1 1 calc R . .
C31 C -0.92471(12) 0.4963(2) -0.25041(12) 0.0211(5) Uani 1 1 d . . .
C32 C -0.94886(13) 0.5815(2) -0.28875(12) 0.0230(5) Uani 1 1 d . . .
C33 C -0.97568(13) 0.5664(2) -0.35709(12) 0.0222(5) Uani 1 1 d . . .
C34 C -0.95222(17) 0.6933(2) -0.26763(14) 0.0305(6) Uani 1 1 d . . .
H34A H -0.9104 0.7180 -0.2458 0.037 Uiso 1 1 calc R . .
H34B H -0.9846 0.7037 -0.2346 0.037 Uiso 1 1 calc R . .
C35 C -0.97117(18) 0.7496(2) -0.33688(15) 0.0346(7) Uani 1 1 d . . .
H35A H -0.9332 0.7804 -0.3550 0.041 Uiso 1 1 calc R . .
H35B H -1.0020 0.8057 -0.3302 0.041 Uiso 1 1 calc R . .
C36 C -1.00155(15) 0.6676(2) -0.38795(14) 0.0288(6) Uani 1 1 d . . .
H36 H -0.9886 0.6783 -0.4359 0.035 Uiso 1 1 calc R . .
C37 C -0.89416(14) 0.5074(2) -0.17695(13) 0.0266(5) Uani 1 1 d . . .
H37A H -0.9267 0.5260 -0.1463 0.040 Uiso 1 1 calc R . .
H37B H -0.8616 0.5619 -0.1751 0.040 Uiso 1 1 calc R . .
H37C H -0.8743 0.4415 -0.1615 0.040 Uiso 1 1 calc R . .
C38 C -1.10254(17) 0.6448(3) -0.4529(3) 0.0681(16) Uani 1 1 d . . .
H38A H -1.1471 0.6264 -0.4462 0.082 Uiso 1 1 calc R . .
H38B H -1.0825 0.5834 -0.4725 0.082 Uiso 1 1 calc R . .
C39 C -1.13894(17) 0.8117(3) -0.4813(2) 0.0438(8) Uani 1 1 d . . .
H39A H -1.1390 0.8672 -0.5161 0.066 Uiso 1 1 calc R . .
H39B H -1.1206 0.8378 -0.4359 0.066 Uiso 1 1 calc R . .
H39C H -1.1828 0.7886 -0.4779 0.066 Uiso 1 1 calc R . .
C54A C -0.1872(3) -0.9114(3) 0.4881(2) 0.0193(11) Uani 0.797(4) 1 d PDU A 1
H54A H -0.2111 -0.9195 0.5293 0.023 Uiso 0.797(4) 1 calc PR A 1
H54B H -0.1437 -0.9398 0.4989 0.023 Uiso 0.797(4) 1 calc PR A 1
C55A C -0.2222(2) -0.9642(3) 0.42323(17) 0.0249(7) Uani 0.797(4) 1 d PD A 1
H55A H -0.2045 -1.0342 0.4167 0.030 Uiso 0.797(4) 1 calc PR A 1
H55B H -0.2682 -0.9708 0.4284 0.030 Uiso 0.797(4) 1 calc PR A 1
C56A C -0.2119(3) -0.8946(4) 0.3608(3) 0.0179(10) Uani 0.797(4) 1 d PDU A 1
H56A H -0.2483 -0.8979 0.3233 0.021 Uiso 0.797(4) 1 calc PR A 1
C58A C -0.1421(3) -0.8852(4) 0.2695(4) 0.0210(13) Uani 0.797(4) 1 d PDU A 1
H58A H -0.1742 -0.8317 0.2544 0.025 Uiso 0.797(4) 1 calc PR A 1
H58B H -0.0993 -0.8530 0.2715 0.025 Uiso 0.797(4) 1 calc PR A 1
C59A C -0.0932(3) -1.0364(5) 0.2361(3) 0.0256(12) Uani 0.797(4) 1 d PDU A 1
H59A H -0.0965 -1.0935 0.2024 0.038 Uiso 0.797(4) 1 calc PR A 1
H59B H -0.0934 -1.0644 0.2834 0.038 Uiso 0.797(4) 1 calc PR A 1
H59C H -0.0534 -0.9985 0.2326 0.038 Uiso 0.797(4) 1 calc PR A 1
O41A O -0.15288(12) -0.9231(2) 0.33659(11) 0.0276(6) Uani 0.797(4) 1 d PD A 1
O42A O -0.14620(10) -0.96746(19) 0.22156(10) 0.0187(5) Uani 0.797(4) 1 d PD A 1
C54B C -0.1759(14) -0.9128(13) 0.4768(10) 0.028(4) Uani 0.203(4) 1 d PDU A 2
H54C H -0.2057 -0.9386 0.5093 0.033 Uiso 0.203(4) 1 calc PR A 2
H54D H -0.1319 -0.9261 0.4977 0.033 Uiso 0.203(4) 1 calc PR A 2
C55B C -0.1878(7) -0.9692(11) 0.4073(6) 0.023(3) Uani 0.203(4) 1 d PD A 2
H55C H -0.2151 -1.0308 0.4117 0.027 Uiso 0.203(4) 1 calc PR A 2
H55D H -0.1471 -0.9919 0.3909 0.027 Uiso 0.203(4) 1 calc PR A 2
C56B C -0.2218(14) -0.8892(13) 0.3558(9) 0.024(4) Uani 0.203(4) 1 d PDU A 2
H56B H -0.2690 -0.8999 0.3534 0.029 Uiso 0.203(4) 1 calc PR A 2
C58B C -0.1359(10) -0.8788(18) 0.282(2) 0.026(5) Uani 0.203(4) 1 d PDU A 2
H58C H -0.1334 -0.8377 0.2386 0.031 Uiso 0.203(4) 1 calc PR A 2
H58D H -0.1199 -0.8344 0.3214 0.031 Uiso 0.203(4) 1 calc PR A 2
C59B C -0.1076(13) -1.0306(19) 0.2207(10) 0.022(4) Uani 0.203(4) 1 d PDU A 2
H59D H -0.0769 -1.0877 0.2240 0.033 Uiso 0.203(4) 1 calc PR A 2
H59E H -0.1039 -0.9913 0.1778 0.033 Uiso 0.203(4) 1 calc PR A 2
H59F H -0.1509 -1.0586 0.2200 0.033 Uiso 0.203(4) 1 calc PR A 2
O41B O -0.2015(5) -0.9011(9) 0.2875(5) 0.028(2) Uani 0.203(4) 1 d PD A 2
O42B O -0.0949(5) -0.9634(9) 0.2797(5) 0.033(3) Uani 0.203(4) 1 d PD A 2
C65A C -0.3170(8) -0.9084(5) 0.0174(6) 0.0279(16) Uani 0.757(4) 1 d PDU B 3
H65A H -0.2811 -0.9254 -0.0100 0.033 Uiso 0.757(4) 1 calc PR B 3
H65B H -0.3576 -0.9256 -0.0105 0.033 Uiso 0.757(4) 1 calc PR B 3
C66A C -0.31061(19) -0.9677(3) 0.08918(18) 0.0231(7) Uani 0.757(4) 1 d PD B 3
H66A H -0.3531 -0.9880 0.1022 0.028 Uiso 0.757(4) 1 calc PR B 3
H66B H -0.2843 -1.0309 0.0866 0.028 Uiso 0.757(4) 1 calc PR B 3
C67A C -0.2780(3) -0.8899(4) 0.1430(3) 0.0171(9) Uani 0.757(4) 1 d PDU B 3
H67A H -0.2309 -0.9011 0.1452 0.021 Uiso 0.757(4) 1 calc PR B 3
C69A C -0.3598(5) -0.8734(5) 0.2219(3) 0.0187(13) Uani 0.757(4) 1 d PDU B 3
H69A H -0.3600 -0.8375 0.2673 0.022 Uiso 0.757(4) 1 calc PR B 3
H69B H -0.3763 -0.8243 0.1849 0.022 Uiso 0.757(4) 1 calc PR B 3
C70A C -0.3866(3) -1.0267(5) 0.2790(2) 0.0190(9) Uani 0.757(4) 1 d PDU B 3
H70A H -0.4165 -1.0851 0.2752 0.029 Uiso 0.757(4) 1 calc PR B 3
H70B H -0.3909 -0.9885 0.3222 0.029 Uiso 0.757(4) 1 calc PR B 3
H70C H -0.3429 -1.0529 0.2796 0.029 Uiso 0.757(4) 1 calc PR B 3
O43A O -0.29598(10) -0.90055(19) 0.21185(11) 0.0176(5) Uani 0.757(4) 1 d PD B 3
O44A O -0.40025(11) -0.95907(19) 0.22077(11) 0.0188(5) Uani 0.757(4) 1 d PD B 3
C65B C -0.324(3) -0.9078(13) 0.0174(17) 0.026(3) Uani 0.243(4) 1 d PDU B 4
H65C H -0.3117 -0.9199 -0.0301 0.031 Uiso 0.243(4) 1 calc PR B 4
H65D H -0.3684 -0.9314 0.0198 0.031 Uiso 0.243(4) 1 calc PR B 4
C66B C -0.2768(9) -0.9612(13) 0.0742(8) 0.044(4) Uani 0.243(4) 1 d PD B 4
H66C H -0.2881 -1.0346 0.0816 0.052 Uiso 0.243(4) 1 calc PR B 4
H66D H -0.2321 -0.9567 0.0631 0.052 Uiso 0.243(4) 1 calc PR B 4
C67B C -0.2886(10) -0.8936(12) 0.1360(11) 0.025(3) Uani 0.243(4) 1 d PDU B 4
H67B H -0.2522 -0.8999 0.1733 0.030 Uiso 0.243(4) 1 calc PR B 4
C69B C -0.3529(18) -0.8810(16) 0.2324(10) 0.020(3) Uani 0.243(4) 1 d PDU B 4
H69C H -0.3193 -0.8294 0.2470 0.024 Uiso 0.243(4) 1 calc PR B 4
H69D H -0.3949 -0.8473 0.2335 0.024 Uiso 0.243(4) 1 calc PR B 4
C70B C -0.3984(11) -1.0377(18) 0.2626(11) 0.031(4) Uani 0.243(4) 1 d PDU B 4
H70D H -0.3932 -1.0962 0.2951 0.047 Uiso 0.243(4) 1 calc PR B 4
H70E H -0.3980 -1.0633 0.2147 0.047 Uiso 0.243(4) 1 calc PR B 4
H70F H -0.4390 -1.0030 0.2673 0.047 Uiso 0.243(4) 1 calc PR B 4
O43B O -0.3457(5) -0.9178(10) 0.1631(4) 0.042(3) Uani 0.243(4) 1 d PD B 4
O44B O -0.3477(4) -0.9666(8) 0.2777(5) 0.035(2) Uani 0.243(4) 1 d PD B 4
N41 N -0.24528(10) -0.54941(19) 0.25179(10) 0.0225(5) Uani 1 1 d . . .
H41 H -0.2464 -0.6177 0.2517 0.027 Uiso 1 1 calc R . .
N42 N -0.20047(12) -0.51271(17) 0.37195(12) 0.0248(5) Uani 1 1 d . . .
N43 N -0.21059(10) -0.69803(17) 0.35953(11) 0.0194(4) Uani 1 1 d . . .
N44 N -0.28895(12) -0.5095(2) 0.13204(13) 0.0279(5) Uani 1 1 d . . .
N45 N -0.28267(10) -0.69485(19) 0.14312(11) 0.0214(4) Uani 1 1 d . . .
C41 C -0.22192(13) -0.4897(2) 0.30901(15) 0.0240(5) Uani 1 1 d . . .
C42 C -0.22775(15) -0.3809(2) 0.28668(16) 0.0297(6) Uani 1 1 d . . .
C43 C -0.25657(15) -0.3799(2) 0.21854(17) 0.0308(6) Uani 1 1 d . . .
C44 C -0.26662(13) -0.4876(2) 0.19475(15) 0.0249(5) Uani 1 1 d . . .
C45 C -0.20978(18) -0.2895(2) 0.3225(2) 0.0397(8) Uani 1 1 d . . .
H45 H -0.1893 -0.2904 0.3687 0.048 Uiso 1 1 calc R . .
C46 C -0.2235(2) -0.1972(3) 0.2867(2) 0.0519(11) Uani 1 1 d . . .
H46 H -0.2121 -0.1333 0.3092 0.062 Uiso 1 1 calc R . .
C47 C -0.2532(2) -0.1954(3) 0.2195(2) 0.0505(11) Uani 1 1 d . . .
H47 H -0.2617 -0.1305 0.1972 0.061 Uiso 1 1 calc R . .
C48 C -0.27107(18) -0.2868(3) 0.1833(2) 0.0413(8) Uani 1 1 d . . .
H48 H -0.2920 -0.2855 0.1373 0.050 Uiso 1 1 calc R . .
C49 C -0.19538(12) -0.6134(2) 0.39892(13) 0.0215(5) Uani 1 1 d . . .
C50 C -0.17333(13) -0.6187(2) 0.46997(14) 0.0240(5) Uani 1 1 d . . .
H50 H -0.1616 -0.5566 0.4945 0.029 Uiso 1 1 calc R . .
C51 C -0.16826(12) -0.7122(2) 0.50501(13) 0.0239(5) Uani 1 1 d . A .
C52 C -0.18552(12) -0.8000(2) 0.46526(12) 0.0201(5) Uani 1 1 d D . .
C53 C -0.20432(11) -0.7882(2) 0.39391(12) 0.0178(4) Uani 1 1 d D A .
C57 C -0.14511(15) -0.7189(3) 0.58123(13) 0.0301(6) Uani 1 1 d . . .
H57A H -0.1810 -0.7352 0.6078 0.045 Uiso 1 1 calc R A .
H57B H -0.1264 -0.6524 0.5970 0.045 Uiso 1 1 calc R . .
H57C H -0.1128 -0.7736 0.5885 0.045 Uiso 1 1 calc R . .
C60 C -0.29732(13) -0.6093(2) 0.10473(14) 0.0248(5) Uani 1 1 d . . .
C61 C -0.32176(13) -0.6137(3) 0.03399(14) 0.0287(6) Uani 1 1 d . . .
H61 H -0.3321 -0.5510 0.0095 0.034 Uiso 1 1 calc R . .
C62 C -0.33097(12) -0.7065(3) -0.00032(13) 0.0289(6) Uani 1 1 d . B .
C63 C -0.31524(12) -0.7961(3) 0.03896(13) 0.0248(5) Uani 1 1 d D . .
C64 C -0.29279(11) -0.7851(2) 0.10880(12) 0.0204(5) Uani 1 1 d D B .
C68 C -0.35646(15) -0.7129(3) -0.07602(14) 0.0408(8) Uani 1 1 d . . .
H68A H -0.3221 -0.7330 -0.1038 0.061 Uiso 1 1 calc R B .
H68B H -0.3733 -0.6450 -0.0917 0.061 Uiso 1 1 calc R . .
H68C H -0.3906 -0.7647 -0.0818 0.061 Uiso 1 1 calc R . .

loop_
_atom_site_aniso_label
_atom_site_aniso_U_11
_atom_site_aniso_U_22
_atom_site_aniso_U_33
_atom_site_aniso_U_23
_atom_site_aniso_U_13
_atom_site_aniso_U_12
O1 0.0264(10) 0.0458(13) 0.0289(9) -0.0138(9) 0.0063(7) -0.0115(9)
O2 0.0323(11) 0.0682(19) 0.0343(11) 0.0179(12) -0.0044(9) -0.0124(12)
N1 0.0190(12) 0.0187(14) 0.0119(11) 0.000 0.0002(9) 0.000
N2 0.0193(9) 0.0199(10) 0.0129(8) 0.0024(7) -0.0007(6) 0.0003(8)
N3 0.0219(9) 0.0213(11) 0.0121(8) -0.0004(7) 0.0004(7) -0.0020(8)
C1 0.0154(9) 0.0192(11) 0.0118(8) 0.0014(8) 0.0005(7) -0.0001(8)
C2 0.0141(9) 0.0179(11) 0.0120(9) 0.0006(7) -0.0011(7) 0.0011(8)
C3 0.0204(10) 0.0194(11) 0.0152(9) -0.0020(8) -0.0001(7) -0.0004(9)
C4 0.0256(12) 0.0190(12) 0.0194(11) -0.0011(9) 0.0015(9) -0.0002(9)
C9 0.0196(10) 0.0184(11) 0.0109(8) 0.0014(8) 0.0008(7) -0.0003(8)
C10 0.0187(10) 0.0193(11) 0.0115(9) 0.0000(8) -0.0006(7) -0.0020(8)
C11 0.0194(10) 0.0199(11) 0.0120(9) 0.0021(8) 0.0012(7) -0.0021(9)
C12 0.0225(11) 0.0180(11) 0.0140(9) 0.0022(8) 0.0007(7) -0.0029(9)
C13 0.0212(10) 0.0205(11) 0.0130(9) -0.0004(8) 0.0004(7) -0.0028(9)
C14 0.0351(13) 0.0188(11) 0.0151(10) 0.0025(9) 0.0003(9) -0.0051(10)
C15 0.0433(16) 0.0193(11) 0.0193(10) 0.0009(9) 0.0037(10) -0.0070(11)
C16 0.0252(12) 0.0232(12) 0.0169(10) -0.0026(9) 0.0026(8) -0.0064(9)
C17 0.0266(12) 0.0256(12) 0.0129(9) 0.0031(8) -0.0019(8) -0.0020(10)
C18 0.0306(16) 0.0325(16) 0.072(2) -0.0049(17) 0.0027(15) -0.0009(13)
C19 0.0312(15) 0.049(2) 0.0450(18) -0.0194(16) -0.0071(13) -0.0020(15)
O21 0.0384(13) 0.0560(17) 0.0543(15) 0.0281(13) 0.0221(11) 0.0208(12)
O22 0.0338(12) 0.0622(18) 0.0384(12) -0.0127(12) -0.0033(9) 0.0073(11)
N21 0.0210(13) 0.0169(13) 0.0129(11) 0.000 0.0003(9) 0.000
N22 0.0220(9) 0.0193(10) 0.0159(8) -0.0016(7) 0.0013(7) 0.0007(8)
N23 0.0281(11) 0.0218(11) 0.0164(9) 0.0004(8) 0.0039(7) 0.0055(9)
C21 0.0178(10) 0.0182(11) 0.0152(9) -0.0009(8) 0.0020(7) -0.0004(8)
C22 0.0162(10) 0.0163(10) 0.0172(10) 0.0007(8) 0.0015(8) -0.0007(8)
C23 0.0236(11) 0.0179(11) 0.0194(10) 0.0004(8) 0.0007(8) -0.0002(9)
C24 0.0301(13) 0.0179(12) 0.0228(12) 0.0033(9) 0.0026(10) 0.0010(9)
C29 0.0230(11) 0.0181(11) 0.0158(9) -0.0025(8) 0.0040(8) 0.0012(9)
C30 0.0213(11) 0.0199(11) 0.0159(10) -0.0008(8) 0.0022(8) 0.0007(9)
C31 0.0254(12) 0.0215(12) 0.0169(10) -0.0039(9) 0.0049(8) 0.0007(9)
C32 0.0332(13) 0.0203(12) 0.0165(10) -0.0015(9) 0.0076(9) 0.0031(10)
C33 0.0312(13) 0.0203(12) 0.0158(9) 0.0007(8) 0.0058(9) 0.0067(10)
C34 0.0512(18) 0.0200(12) 0.0213(11) -0.0027(10) 0.0086(11) 0.0075(12)
C35 0.055(2) 0.0242(14) 0.0244(12) -0.0006(11) 0.0052(12) 0.0108(13)
C36 0.0376(15) 0.0273(14) 0.0228(11) 0.0055(10) 0.0090(10) 0.0099(12)
C37 0.0311(13) 0.0326(14) 0.0156(10) -0.0071(10) 0.0006(9) 0.0033(11)
C38 0.0256(16) 0.0248(16) 0.153(5) -0.022(2) 0.007(2) -0.0030(13)
C39 0.0333(16) 0.0400(19) 0.057(2) 0.0150(17) -0.0025(14) 0.0017(14)
C54A 0.025(3) 0.0200(15) 0.0126(17) 0.0010(12) 0.0017(16) 0.0018(13)
C55A 0.037(2) 0.0183(14) 0.0184(13) 0.0021(12) -0.0033(13) -0.0024(14)
C56A 0.020(2) 0.0153(17) 0.0164(16) -0.0022(13) -0.0070(13) 0.0042(13)
C58A 0.0295(19) 0.0163(17) 0.016(3) -0.0016(16) -0.0013(17) 0.0023(14)
C59A 0.028(3) 0.027(2) 0.022(3) -0.004(2) 0.003(2) 0.0084(18)
O41A 0.0363(13) 0.0308(13) 0.0152(9) -0.0026(9) -0.0002(8) 0.0193(11)
O42A 0.0212(10) 0.0187(10) 0.0158(9) -0.0051(8) -0.0007(7) 0.0019(8)
C54B 0.026(8) 0.042(7) 0.017(7) 0.002(5) 0.012(6) 0.000(6)
C55B 0.030(7) 0.022(6) 0.016(5) 0.004(4) 0.001(5) 0.001(5)
C56B 0.028(8) 0.021(7) 0.022(7) 0.001(6) -0.002(6) 0.007(6)
C58B 0.034(7) 0.022(6) 0.021(10) -0.013(5) -0.005(6) 0.006(6)
C59B 0.033(11) 0.021(7) 0.011(7) 0.000(6) -0.005(6) -0.006(7)
O41B 0.028(5) 0.031(5) 0.023(4) 0.000(4) -0.010(3) -0.003(4)
O42B 0.045(6) 0.032(5) 0.020(4) -0.008(4) -0.005(4) 0.004(5)
C65A 0.022(4) 0.041(2) 0.0200(17) -0.0052(16) -0.0050(19) 0.0025(16)
C66A 0.0229(17) 0.0257(16) 0.0189(14) -0.0033(13) -0.0067(13) 0.0018(14)
C67A 0.017(2) 0.0195(15) 0.0134(16) -0.0009(12) -0.0069(14) 0.0002(13)
C69A 0.021(3) 0.0182(16) 0.016(2) 0.0035(14) -0.003(2) 0.0028(15)
C70A 0.026(2) 0.0169(19) 0.014(2) 0.0023(16) 0.0006(16) 0.0005(15)
O43A 0.0178(10) 0.0197(11) 0.0142(9) 0.0023(8) -0.0034(7) 0.0012(8)
O44A 0.0220(11) 0.0199(11) 0.0135(9) 0.0048(8) -0.0028(7) -0.0028(9)
C65B 0.019(6) 0.042(4) 0.016(4) -0.005(4) 0.000(4) 0.003(4)
C66B 0.048(9) 0.037(7) 0.040(7) -0.010(6) -0.020(7) -0.006(7)
C67B 0.024(5) 0.028(4) 0.021(4) 0.002(4) -0.006(4) -0.003(4)
C69B 0.020(5) 0.020(4) 0.018(5) 0.008(4) -0.008(5) 0.003(4)
C70B 0.046(8) 0.023(6) 0.023(8) 0.002(6) -0.001(6) -0.004(6)
O43B 0.050(6) 0.057(6) 0.018(4) 0.004(4) -0.010(3) -0.029(5)
O44B 0.042(5) 0.031(5) 0.032(4) 0.017(4) 0.004(4) 0.004(4)
N41 0.0272(11) 0.0146(10) 0.0267(11) 0.0034(7) 0.0076(9) 0.0009(8)
N42 0.0307(11) 0.0169(10) 0.0290(11) -0.0043(8) 0.0136(9) -0.0029(9)
N43 0.0206(9) 0.0172(9) 0.0208(9) -0.0020(8) 0.0040(7) 0.0011(8)
N44 0.0272(11) 0.0251(12) 0.0331(12) 0.0110(10) 0.0115(9) 0.0051(9)
N45 0.0195(9) 0.0237(10) 0.0208(9) 0.0051(8) 0.0019(7) 0.0012(8)
C41 0.0275(12) 0.0144(11) 0.0325(13) -0.0019(9) 0.0147(10) -0.0013(9)
C42 0.0353(14) 0.0161(12) 0.0415(16) 0.0035(11) 0.0225(12) 0.0021(11)
C43 0.0367(15) 0.0170(12) 0.0430(16) 0.0081(11) 0.0240(12) 0.0047(11)
C44 0.0266(12) 0.0181(12) 0.0320(13) 0.0080(10) 0.0126(10) 0.0035(10)
C45 0.057(2) 0.0178(13) 0.0498(18) -0.0053(12) 0.0307(16) -0.0045(13)
C46 0.086(3) 0.0170(13) 0.061(2) -0.0014(14) 0.050(2) -0.0008(17)
C47 0.077(3) 0.0161(13) 0.066(2) 0.0127(15) 0.042(2) 0.0125(16)
C48 0.054(2) 0.0229(14) 0.0519(19) 0.0144(14) 0.0298(16) 0.0104(14)
C49 0.0232(11) 0.0175(11) 0.0249(11) -0.0050(9) 0.0079(9) -0.0014(9)
C50 0.0274(12) 0.0226(12) 0.0228(11) -0.0096(10) 0.0060(9) -0.0060(10)
C51 0.0231(11) 0.0321(14) 0.0165(10) -0.0086(10) 0.0023(8) -0.0038(10)
C52 0.0212(11) 0.0209(11) 0.0180(10) -0.0027(9) 0.0015(8) -0.0012(9)
C53 0.0160(10) 0.0195(11) 0.0172(9) -0.0036(8) -0.0008(7) 0.0007(8)
C57 0.0349(14) 0.0375(16) 0.0178(11) -0.0079(11) 0.0024(10) -0.0044(12)
C60 0.0216(11) 0.0282(13) 0.0257(12) 0.0101(10) 0.0069(9) 0.0020(10)
C61 0.0249(12) 0.0391(16) 0.0227(12) 0.0144(11) 0.0059(9) 0.0075(11)
C62 0.0187(11) 0.0494(18) 0.0185(11) 0.0104(12) 0.0019(8) 0.0049(12)
C63 0.0184(11) 0.0374(15) 0.0184(10) 0.0028(10) 0.0012(8) 0.0047(10)
C64 0.0152(10) 0.0286(13) 0.0174(10) 0.0042(9) 0.0004(8) 0.0016(9)
C68 0.0331(15) 0.068(3) 0.0203(12) 0.0124(14) -0.0002(11) 0.0074(16)

loop_
_atom_type_symbol
_atom_type_description
_atom_type_scat_dispersion_real
_atom_type_scat_dispersion_imag
_atom_type_scat_source
C C 0.0033 0.0000 'International Tables Vol C Tables 4.2.6.8 and 6.1.1.4'
H H 0.0000 0.0000 'International Tables Vol C Tables 4.2.6.8 and 6.1.1.4'
N N 0.0061 0.0000 'International Tables Vol C Tables 4.2.6.8 and 6.1.1.4'
O O 0.0106 0.0000 'International Tables Vol C Tables 4.2.6.8 and 6.1.1.4'

loop_
_geom_angle_atom_site_label_1
_geom_angle_atom_site_label_2
_geom_angle_atom_site_label_3
_geom_angle
_geom_angle_site_symmetry_1
_geom_angle_site_symmetry_3
C18 O1 C16 114.5(2) . .
C19 O2 C18 113.0(3) . .
C1 N1 C1 111.3(3) 2_455 .
C1 N1 H1 124.3 2_455 .
C1 N1 H1 124.3 . .
C1 N2 C9 124.5(2) . .
C13 N3 C9 115.22(19) . .
N2 C1 N1 132.3(2) . .
N2 C1 C2 121.4(2) . .
N1 C1 C2 106.3(2) . .
C3 C2 C2 121.45(13) . 2_455
C3 C2 C1 130.5(2) . .
C2 C2 C1 108.05(12) 2_455 .
C2 C3 C4 117.5(2) . .
C2 C3 H3 121.2 . .
C4 C3 H3 121.2 . .
C3 C4 C4 121.01(14) . 2_455
C3 C4 H4 119.5 . .
C4 C4 H4 119.5 2_455 .
N3 C9 N2 122.5(2) . .
N3 C9 C10 123.1(2) . .
N2 C9 C10 114.3(2) . .
C11 C10 C9 120.9(2) . .
C11 C10 H10 119.6 . .
C9 C10 H10 119.6 . .
C10 C11 C12 116.3(2) . .
C10 C11 C17 121.8(2) . .
C12 C11 C17 121.9(2) . .
C11 C12 C13 119.1(2) . .
C11 C12 C14 129.4(2) . .
C13 C12 C14 111.4(2) . .
N3 C13 C12 125.4(2) . .
N3 C13 C16 124.4(2) . .
C12 C13 C16 110.1(2) . .
C12 C14 C15 102.8(2) . .
C12 C14 H14A 111.2 . .
C15 C14 H14A 111.2 . .
C12 C14 H14B 111.2 . .
C15 C14 H14B 111.2 . .
H14A C14 H14B 109.1 . .
C16 C15 C14 106.2(2) . .
C16 C15 H15A 110.5 . .
C14 C15 H15A 110.5 . .
C16 C15 H15B 110.5 . .
C14 C15 H15B 110.5 . .
H15A C15 H15B 108.7 . .
O1 C16 C13 109.7(2) . .
O1 C16 C15 107.7(2) . .
C13 C16 C15 103.1(2) . .
O1 C16 H16 112.0 . .
C13 C16 H16 112.0 . .
C15 C16 H16 112.0 . .
C11 C17 H17A 109.5 . .
C11 C17 H17B 109.5 . .
H17A C17 H17B 109.5 . .
C11 C17 H17C 109.5 . .
H17A C17 H17C 109.5 . .
H17B C17 H17C 109.5 . .
O1 C18 O2 112.5(3) . .
O1 C18 H18A 109.1 . .
O2 C18 H18A 109.1 . .
O1 C18 H18B 109.1 . .
O2 C18 H18B 109.1 . .
H18A C18 H18B 107.8 . .
O2 C19 H19A 109.5 . .
O2 C19 H19B 109.5 . .
H19A C19 H19B 109.5 . .
O2 C19 H19C 109.5 . .
H19A C19 H19C 109.5 . .
H19B C19 H19C 109.5 . .
C38 O21 C36 113.9(3) . .
C39 O22 C38 111.4(3) . .
C21 N21 C21 111.2(3) 2_354 .
C21 N21 H21 124.4 2_354 .
C21 N21 H21 124.4 . .
C21 N22 C29 124.1(2) . .
C33 N23 C29 114.8(2) . .
N22 C21 N21 131.8(2) . .
N22 C21 C22 121.9(2) . .
N21 C21 C22 106.3(2) . .
C23 C22 C22 121.43(14) . 2_354
C23 C22 C21 130.5(2) . .
C22 C22 C21 108.08(12) 2_354 .
C22 C23 C24 117.5(2) . .
C22 C23 H23 121.3 . .
C24 C23 H23 121.3 . .
C23 C24 C24 121.07(14) . 2_354
C23 C24 H24 119.5 . .
C24 C24 H24 119.5 2_354 .
N23 C29 N22 122.5(2) . .
N23 C29 C30 123.1(2) . .
N22 C29 C30 114.3(2) . .
C31 C30 C29 121.0(2) . .
C31 C30 H30 119.5 . .
C29 C30 H30 119.5 . .
C30 C31 C32 116.3(2) . .
C30 C31 C37 122.0(2) . .
C32 C31 C37 121.7(2) . .
C31 C32 C33 118.9(2) . .
C31 C32 C34 129.7(2) . .
C33 C32 C34 111.4(2) . .
N23 C33 C32 125.9(2) . .
N23 C33 C36 123.7(2) . .
C32 C33 C36 110.3(2) . .
C32 C34 C35 103.5(2) . .
C32 C34 H34A 111.1 . .
C35 C34 H34A 111.1 . .
C32 C34 H34B 111.1 . .
C35 C34 H34B 111.1 . .
H34A C34 H34B 109.0 . .
C34 C35 C36 106.6(2) . .
C34 C35 H35A 110.4 . .
C36 C35 H35A 110.4 . .
C34 C35 H35B 110.4 . .
C36 C35 H35B 110.4 . .
H35A C35 H35B 108.6 . .
O21 C36 C33 109.8(2) . .
O21 C36 C35 109.9(3) . .
C33 C36 C35 103.4(2) . .
O21 C36 H36 111.2 . .
C33 C36 H36 111.2 . .
C35 C36 H36 111.2 . .
C31 C37 H37A 109.5 . .
C31 C37 H37B 109.5 . .
H37A C37 H37B 109.5 . .
C31 C37 H37C 109.5 . .
H37A C37 H37C 109.5 . .
H37B C37 H37C 109.5 . .
O21 C38 O22 112.2(3) . .
O21 C38 H38A 109.2 . .
O22 C38 H38A 109.2 . .
O21 C38 H38B 109.2 . .
O22 C38 H38B 109.2 . .
H38A C38 H38B 107.9 . .
O22 C39 H39A 109.5 . .
O22 C39 H39B 109.5 . .
H39A C39 H39B 109.5 . .
O22 C39 H39C 109.5 . .
H39A C39 H39C 109.5 . .
H39B C39 H39C 109.5 . .
C52 C54A C55A 102.0(3) . .
C52 C54A H54A 111.4 . .
C55A C54A H54A 111.4 . .
C52 C54A H54B 111.4 . .
C55A C54A H54B 111.4 . .
H54A C54A H54B 109.2 . .
C56A C55A C54A 106.5(3) . .
C56A C55A H55A 110.4 . .
C54A C55A H55A 110.4 . .
C56A C55A H55B 110.4 . .
C54A C55A H55B 110.4 . .
H55A C55A H55B 108.6 . .
O41A C56A C53 108.3(4) . .
O41A C56A C55A 107.8(4) . .
C53 C56A C55A 102.5(3) . .
O41A C56A H56A 112.5 . .
C53 C56A H56A 112.5 . .
C55A C56A H56A 112.5 . .
O42A C58A O41A 109.6(4) . .
O42A C58A H58A 109.8 . .
O41A C58A H58A 109.8 . .
O42A C58A H58B 109.8 . .
O41A C58A H58B 109.8 . .
H58A C58A H58B 108.2 . .
O42A C59A H59A 109.5 . .
O42A C59A H59B 109.5 . .
H59A C59A H59B 109.5 . .
O42A C59A H59C 109.5 . .
H59A C59A H59C 109.5 . .
H59B C59A H59C 109.5 . .
C56A O41A C58A 116.0(3) . .
C58A O42A C59A 110.1(4) . .
C52 C54B C55B 109.2(14) . .
C52 C54B H54C 109.8 . .
C55B C54B H54C 109.8 . .
C52 C54B H54D 109.8 . .
C55B C54B H54D 109.8 . .
H54C C54B H54D 108.3 . .
C54B C55B C56B 105.6(13) . .
C54B C55B H55C 110.6 . .
C56B C55B H55C 110.6 . .
C54B C55B H55D 110.6 . .
C56B C55B H55D 110.6 . .
H55C C55B H55D 108.8 . .
O41B C56B C53 117.0(15) . .
O41B C56B C55B 110.7(15) . .
C53 C56B C55B 100.7(13) . .
O41B C56B H56B 109.3 . .
C53 C56B H56B 109.3 . .
C55B C56B H56B 109.3 . .
O42B C58B O41B 117.0(18) . .
O42B C58B H58C 108.1 . .
O41B C58B H58C 108.1 . .
O42B C58B H58D 108.1 . .
O41B C58B H58D 108.1 . .
H58C C58B H58D 107.3 . .
O42B C59B H59D 109.5 . .
O42B C59B H59E 109.5 . .
H59D C59B H59E 109.5 . .
O42B C59B H59F 109.5 . .
H59D C59B H59F 109.5 . .
H59E C59B H59F 109.5 . .
C58B O41B C56B 116(2) . .
C58B O42B C59B 115.3(19) . .
C63 C65A C66A 103.1(6) . .
C63 C65A H65A 111.1 . .
C66A C65A H65A 111.1 . .
C63 C65A H65B 111.1 . .
C66A C65A H65B 111.1 . .
H65A C65A H65B 109.1 . .
C67A C66A C65A 105.4(4) . .
C67A C66A H66A 110.7 . .
C65A C66A H66A 110.7 . .
C67A C66A H66B 110.7 . .
C65A C66A H66B 110.7 . .
H66A C66A H66B 108.8 . .
O43A C67A C64 115.3(4) . .
O43A C67A C66A 114.7(4) . .
C64 C67A C66A 103.1(4) . .
O43A C67A H67A 107.8 . .
C64 C67A H67A 107.8 . .
C66A C67A H67A 107.8 . .
O44A C69A O43A 112.9(4) . .
O44A C69A H69A 109.0 . .
O43A C69A H69A 109.0 . .
O44A C69A H69B 109.0 . .
O43A C69A H69B 109.0 . .
H69A C69A H69B 107.8 . .
O44A C70A H70A 109.5 . .
O44A C70A H70B 109.5 . .
H70A C70A H70B 109.5 . .
O44A C70A H70C 109.5 . .
H70A C70A H70C 109.5 . .
H70B C70A H70C 109.5 . .
C69A O43A C67A 116.7(4) . .
C69A O44A C70A 113.4(4) . .
C63 C65B C66B 100.2(14) . .
C63 C65B H65C 111.7 . .
C66B C65B H65C 111.7 . .
C63 C65B H65D 111.7 . .
C66B C65B H65D 111.7 . .
H65C C65B H65D 109.5 . .
C67B C66B C65B 98.8(19) . .
C67B C66B H66C 112.0 . .
C65B C66B H66C 112.0 . .
C67B C66B H66D 112.0 . .
C65B C66B H66D 112.0 . .
H66C C66B H66D 109.7 . .
O43B C67B C64 108.6(13) . .
O43B C67B C66B 112.6(17) . .
C64 C67B C66B 105.7(13) . .
O43B C67B H67B 110.0 . .
C64 C67B H67B 110.0 . .
C66B C67B H67B 110.0 . .
O44B C69B O43B 108.0(14) . .
O44B C69B H69C 110.1 . .
O43B C69B H69C 110.1 . .
O44B C69B H69D 110.1 . .
O43B C69B H69D 110.1 . .
H69C C69B H69D 108.4 . .
O44B C70B H70D 109.5 . .
O44B C70B H70E 109.5 . .
H70D C70B H70E 109.5 . .
O44B C70B H70F 109.5 . .
H70D C70B H70F 109.5 . .
H70E C70B H70F 109.5 . .
C67B O43B C69B 116.8(18) . .
C69B O44B C70B 111.8(19) . .
C41 N41 C44 111.6(3) . .
C41 N41 H41 124.2 . .
C44 N41 H41 124.2 . .
C41 N42 C49 124.8(2) . .
C53 N43 C49 114.7(2) . .
C44 N44 C60 125.4(2) . .
C64 N45 C60 115.0(2) . .
N42 C41 N41 133.0(2) . .
N42 C41 C42 120.5(3) . .
N41 C41 C42 106.4(3) . .
C43 C42 C45 121.9(3) . .
C43 C42 C41 107.6(2) . .
C45 C42 C41 130.5(3) . .
C42 C43 C48 121.3(3) . .
C42 C43 C44 108.7(2) . .
C48 C43 C44 129.9(3) . .
N44 C44 N41 132.4(3) . .
N44 C44 C43 121.9(3) . .
N41 C44 C43 105.6(3) . .
C46 C45 C42 116.3(4) . .
C46 C45 H45 121.8 . .
C42 C45 H45 121.8 . .
C47 C46 C45 122.1(3) . .
C47 C46 H46 119.0 . .
C45 C46 H46 119.0 . .
C46 C47 C48 121.8(3) . .
C46 C47 H47 119.1 . .
C48 C47 H47 119.1 . .
C43 C48 C47 116.5(4) . .
C43 C48 H48 121.8 . .
C47 C48 H48 121.8 . .
N43 C49 N42 122.4(2) . .
N43 C49 C50 123.1(2) . .
N42 C49 C50 114.4(2) . .
C51 C50 C49 121.5(2) . .
C51 C50 H50 119.3 . .
C49 C50 H50 119.3 . .
C50 C51 C52 115.9(2) . .
C50 C51 C57 122.0(2) . .
C52 C51 C57 122.1(3) . .
C51 C52 C53 119.0(2) . .
C51 C52 C54B 133.6(9) . .
C53 C52 C54B 105.9(8) . .
C51 C52 C54A 128.9(3) . .
C53 C52 C54A 112.2(3) . .
C54B C52 C54A 13.0(10) . .
N43 C53 C52 125.7(2) . .
N43 C53 C56A 125.3(3) . .
C52 C53 C56A 108.9(3) . .
N43 C53 C56B 119.8(7) . .
C52 C53 C56B 114.3(7) . .
C56A C53 C56B 8.8(11) . .
C51 C57 H57A 109.5 . .
C51 C57 H57B 109.5 . .
H57A C57 H57B 109.5 . .
C51 C57 H57C 109.5 . .
H57A C57 H57C 109.5 . .
H57B C57 H57C 109.5 . .
N45 C60 N44 122.3(2) . .
N45 C60 C61 122.7(3) . .
N44 C60 C61 115.0(2) . .
C62 C61 C60 121.5(3) . .
C62 C61 H61 119.3 . .
C60 C61 H61 119.3 . .
C61 C62 C63 116.4(2) . .
C61 C62 C68 122.3(3) . .
C63 C62 C68 121.3(3) . .
C64 C63 C62 118.5(3) . .
C64 C63 C65B 112.7(10) . .
C62 C63 C65B 128.6(9) . .
C64 C63 C65A 111.3(4) . .
C62 C63 C65A 130.2(4) . .
C65B C63 C65A 6(3) . .
N45 C64 C63 126.0(3) . .
N45 C64 C67B 129.5(9) . .
C63 C64 C67B 104.3(9) . .
N45 C64 C67A 122.7(3) . .
C63 C64 C67A 111.3(3) . .
C67B C64 C67A 9.6(11) . .
C62 C68 H68A 109.5 . .
C62 C68 H68B 109.5 . .
H68A C68 H68B 109.5 . .
C62 C68 H68C 109.5 . .
H68A C68 H68C 109.5 . .
H68B C68 H68C 109.5 . .

loop_
_geom_bond_atom_site_label_1
_geom_bond_atom_site_label_2
_geom_bond_distance
_geom_bond_site_symmetry_2
O1 C18 1.363(4) .
O1 C16 1.445(3) .
O2 C19 1.413(5) .
O2 C18 1.431(5) .
N1 C1 1.398(3) 2_455
N1 C1 1.398(3) .
N1 H1 0.8800 .
N2 C1 1.286(3) .
N2 C9 1.399(3) .
N3 C13 1.340(3) .
N3 C9 1.352(3) .
C1 C2 1.472(3) .
C2 C3 1.385(3) .
C2 C2 1.396(4) 2_455
C3 C4 1.393(3) .
C3 H3 0.9500 .
C4 C4 1.406(5) 2_455
C4 H4 0.9500 .
C9 C10 1.408(3) .
C10 C11 1.386(3) .
C10 H10 0.9500 .
C11 C12 1.395(3) .
C11 C17 1.502(3) .
C12 C13 1.401(3) .
C12 C14 1.499(4) .
C13 C16 1.510(3) .
C14 C15 1.550(4) .
C14 H14A 0.9900 .
C14 H14B 0.9900 .
C15 C16 1.538(4) .
C15 H15A 0.9900 .
C15 H15B 0.9900 .
C16 H16 1.0000 .
C17 H17A 0.9800 .
C17 H17B 0.9800 .
C17 H17C 0.9800 .
C18 H18A 0.9900 .
C18 H18B 0.9900 .
C19 H19A 0.9800 .
C19 H19B 0.9800 .
C19 H19C 0.9800 .
O21 C38 1.400(6) .
O21 C36 1.435(4) .
O22 C39 1.393(5) .
O22 C38 1.427(6) .
N21 C21 1.398(3) 2_354
N21 C21 1.398(3) .
N21 H21 0.8800 .
N22 C21 1.281(3) .
N22 C29 1.402(3) .
N23 C33 1.343(3) .
N23 C29 1.348(3) .
C21 C22 1.474(3) .
C22 C23 1.387(3) .
C22 C22 1.393(4) 2_354
C23 C24 1.391(4) .
C23 H23 0.9500 .
C24 C24 1.403(5) 2_354
C24 H24 0.9500 .
C29 C30 1.406(3) .
C30 C31 1.386(3) .
C30 H30 0.9500 .
C31 C32 1.391(4) .
C31 C37 1.502(3) .
C32 C33 1.394(3) .
C32 C34 1.501(4) .
C33 C36 1.512(4) .
C34 C35 1.536(4) .
C34 H34A 0.9900 .
C34 H34B 0.9900 .
C35 C36 1.540(4) .
C35 H35A 0.9900 .
C35 H35B 0.9900 .
C36 H36 1.0000 .
C37 H37A 0.9800 .
C37 H37B 0.9800 .
C37 H37C 0.9800 .
C38 H38A 0.9900 .
C38 H38B 0.9900 .
C39 H39A 0.9800 .
C39 H39B 0.9800 .
C39 H39C 0.9800 .
C54A C52 1.504(5) .
C54A C55A 1.543(6) .
C54A H54A 0.9900 .
C54A H54B 0.9900 .
C55A C56A 1.534(6) .
C55A H55A 0.9900 .
C55A H55B 0.9900 .
C56A O41A 1.422(6) .
C56A C53 1.513(5) .
C56A H56A 1.0000 .
C58A O42A 1.403(7) .
C58A O41A 1.423(7) .
C58A H58A 0.9900 .
C58A H58B 0.9900 .
C59A O42A 1.434(5) .
C59A H59A 0.9800 .
C59A H59B 0.9800 .
C59A H59C 0.9800 .
C54B C52 1.482(17) .
C54B C55B 1.523(16) .
C54B H54C 0.9900 .
C54B H54D 0.9900 .
C55B C56B 1.554(18) .
C55B H55C 0.9900 .
C55B H55D 0.9900 .
C56B O41B 1.435(17) .
C56B C53 1.521(17) .
C56B H56B 1.0000 .
C58B O42B 1.394(18) .
C58B O41B 1.430(19) .
C58B H58C 0.9900 .
C58B H58D 0.9900 .
C59B O42B 1.432(16) .
C59B H59D 0.9800 .
C59B H59E 0.9800 .
C59B H59F 0.9800 .
C65A C63 1.505(7) .
C65A C66A 1.575(11) .
C65A H65A 0.9900 .
C65A H65B 0.9900 .
C66A C67A 1.552(6) .
C66A H66A 0.9900 .
C66A H66B 0.9900 .
C67A O43A 1.425(5) .
C67A C64 1.521(6) .
C67A H67A 1.0000 .
C69A O44A 1.394(9) .
C69A O43A 1.424(9) .
C69A H69A 0.9900 .
C69A H69B 0.9900 .
C70A O44A 1.428(6) .
C70A H70A 0.9800 .
C70A H70B 0.9800 .
C70A H70C 0.9800 .
C65B C63 1.504(16) .
C65B C66B 1.563(19) .
C65B H65C 0.9900 .
C65B H65D 0.9900 .
C66B C67B 1.517(16) .
C66B H66C 0.9900 .
C66B H66D 0.9900 .
C67B O43B 1.396(16) .
C67B C64 1.494(16) .
C67B H67B 1.0000 .
C69B O44B 1.405(17) .
C69B O43B 1.441(18) .
C69B H69C 0.9900 .
C69B H69D 0.9900 .
C70B O44B 1.416(15) .
C70B H70D 0.9800 .
C70B H70E 0.9800 .
C70B H70F 0.9800 .
N41 C41 1.393(4) .
N41 C44 1.395(3) .
N41 H41 0.8800 .
N42 C41 1.286(4) .
N42 C49 1.398(3) .
N43 C53 1.338(3) .
N43 C49 1.349(3) .
N44 C44 1.284(4) .
N44 C60 1.394(4) .
N45 C64 1.344(4) .
N45 C60 1.347(3) .
C41 C42 1.469(4) .
C42 C43 1.390(5) .
C42 C45 1.398(4) .
C43 C48 1.397(4) .
C43 C44 1.471(4) .
C45 C46 1.391(5) .
C45 H45 0.9500 .
C46 C47 1.381(7) .
C46 H46 0.9500 .
C47 C48 1.400(6) .
C47 H47 0.9500 .
C48 H48 0.9500 .
C49 C50 1.403(4) .
C50 C51 1.380(4) .
C50 H50 0.9500 .
C51 C52 1.394(4) .
C51 C57 1.503(4) .
C52 C53 1.401(3) .
C57 H57A 0.9800 .
C57 H57B 0.9800 .
C57 H57C 0.9800 .
C60 C61 1.409(4) .
C61 C62 1.371(5) .
C61 H61 0.9500 .
C62 C63 1.403(4) .
C62 C68 1.505(4) .
C63 C64 1.389(3) .
C68 H68A 0.9800 .
C68 H68B 0.9800 .
C68 H68C 0.9800 .

loop_
_geom_torsion_atom_site_label_1
_geom_torsion_atom_site_label_2
_geom_torsion_atom_site_label_3
_geom_torsion_atom_site_label_4
_geom_torsion
_geom_torsion_site_symmetry_1
_geom_torsion_site_symmetry_4
C9 N2 C1 N1 1.9(4) . .
C9 N2 C1 C2 -179.1(2) . .
C1 N1 C1 N2 178.9(3) 2_455 .
C1 N1 C1 C2 -0.18(10) 2_455 .
N2 C1 C2 C3 2.1(4) . .
N1 C1 C2 C3 -178.6(2) . .
N2 C1 C2 C2 -178.8(2) . 2_455
N1 C1 C2 C2 0.5(3) . 2_455
C2 C2 C3 C4 1.6(4) 2_455 .
C1 C2 C3 C4 -179.4(2) . .
C2 C3 C4 C4 -0.4(4) . 2_455
C13 N3 C9 N2 176.6(2) . .
C13 N3 C9 C10 -0.7(3) . .
C1 N2 C9 N3 8.6(4) . .
C1 N2 C9 C10 -173.8(2) . .
N3 C9 C10 C11 0.1(4) . .
N2 C9 C10 C11 -177.4(2) . .
C9 C10 C11 C12 0.1(3) . .
C9 C10 C11 C17 179.3(2) . .
C10 C11 C12 C13 0.3(3) . .
C17 C11 C12 C13 -178.9(2) . .
C10 C11 C12 C14 178.0(2) . .
C17 C11 C12 C14 -1.3(4) . .
C9 N3 C13 C12 1.2(4) . .
C9 N3 C13 C16 -174.5(2) . .
C11 C12 C13 N3 -1.1(4) . .
C14 C12 C13 N3 -179.1(2) . .
C11 C12 C13 C16 175.2(2) . .
C14 C12 C13 C16 -2.8(3) . .
C11 C12 C14 C15 169.4(3) . .
C13 C12 C14 C15 -12.8(3) . .
C12 C14 C15 C16 23.2(3) . .
C18 O1 C16 C13 -85.5(3) . .
C18 O1 C16 C15 163.1(3) . .
N3 C13 C16 O1 79.2(3) . .
C12 C13 C16 O1 -97.1(2) . .
N3 C13 C16 C15 -166.3(2) . .
C12 C13 C16 C15 17.4(3) . .
C14 C15 C16 O1 91.1(2) . .
C14 C15 C16 C13 -24.8(3) . .
C16 O1 C18 O2 -76.1(3) . .
C19 O2 C18 O1 -67.5(4) . .
C29 N22 C21 N21 2.0(4) . .
C29 N22 C21 C22 -178.2(2) . .
C21 N21 C21 N22 179.7(3) 2_354 .
C21 N21 C21 C22 -0.10(11) 2_354 .
N22 C21 C22 C23 1.0(4) . .
N21 C21 C22 C23 -179.2(2) . .
N22 C21 C22 C22 -179.6(2) . 2_354
N21 C21 C22 C22 0.3(3) . 2_354
C22 C22 C23 C24 1.0(4) 2_354 .
C21 C22 C23 C24 -179.7(2) . .
C22 C23 C24 C24 -0.3(5) . 2_354
C33 N23 C29 N22 176.2(2) . .
C33 N23 C29 C30 -1.5(4) . .
C21 N22 C29 N23 9.7(4) . .
C21 N22 C29 C30 -172.4(2) . .
N23 C29 C30 C31 1.0(4) . .
N22 C29 C30 C31 -176.9(2) . .
C29 C30 C31 C32 0.6(4) . .
C29 C30 C31 C37 -179.7(2) . .
C30 C31 C32 C33 -1.4(4) . .
C37 C31 C32 C33 178.9(2) . .
C30 C31 C32 C34 177.4(3) . .
C37 C31 C32 C34 -2.3(4) . .
C29 N23 C33 C32 0.6(4) . .
C29 N23 C33 C36 -175.5(2) . .
C31 C32 C33 N23 0.9(4) . .
C34 C32 C33 N23 -178.2(3) . .
C31 C32 C33 C36 177.4(2) . .
C34 C32 C33 C36 -1.6(3) . .
C31 C32 C34 C35 169.0(3) . .
C33 C32 C34 C35 -12.1(3) . .
C32 C34 C35 C36 20.7(3) . .
C38 O21 C36 C33 -99.5(3) . .
C38 O21 C36 C35 147.4(3) . .
N23 C33 C36 O21 74.0(3) . .
C32 C33 C36 O21 -102.7(3) . .
N23 C33 C36 C35 -168.8(3) . .
C32 C33 C36 C35 14.6(3) . .
C34 C35 C36 O21 95.5(3) . .
C34 C35 C36 C33 -21.6(3) . .
C36 O21 C38 O22 -76.3(4) . .
C39 O22 C38 O21 -67.9(4) . .
C52 C54A C55A C56A 24.1(5) . .
C54A C55A C56A O41A 85.7(4) . .
C54A C55A C56A C53 -28.5(5) . .
C53 C56A O41A C58A -84.3(5) . .
C55A C56A O41A C58A 165.5(4) . .
O42A C58A O41A C56A -108.4(4) . .
O41A C58A O42A C59A -69.4(5) . .
C52 C54B C55B C56B -14(2) . .
C54B C55B C56B O41B 143.7(17) . .
C54B C55B C56B C53 19(2) . .
O42B C58B O41B C56B 101(3) . .
C53 C56B O41B C58B 50(2) . .
C55B C56B O41B C58B -65(2) . .
O41B C58B O42B C59B 64(3) . .
C63 C65A C66A C67A -23.3(10) . .
C65A C66A C67A O43A 148.7(7) . .
C65A C66A C67A C64 22.5(8) . .
O44A C69A O43A C67A 97.5(5) . .
C64 C67A O43A C69A 51.2(6) . .
C66A C67A O43A C69A -68.4(5) . .
O43A C69A O44A C70A 68.1(5) . .
C63 C65B C66B C67B 38(3) . .
C65B C66B C67B O43B 77(2) . .
C65B C66B C67B C64 -42(2) . .
C64 C67B O43B C69B -80.9(19) . .
C66B C67B O43B C69B 162.5(15) . .
O44B C69B O43B C67B -107(2) . .
O43B C69B O44B C70B -65(3) . .
C49 N42 C41 N41 0.3(5) . .
C49 N42 C41 C42 177.5(2) . .
C44 N41 C41 N42 176.5(3) . .
C44 N41 C41 C42 -1.0(3) . .
N42 C41 C42 C43 -175.5(3) . .
N41 C41 C42 C43 2.4(3) . .
N42 C41 C42 C45 4.3(4) . .
N41 C41 C42 C45 -177.8(3) . .
C45 C42 C43 C48 -2.3(5) . .
C41 C42 C43 C48 177.4(3) . .
C45 C42 C43 C44 177.3(3) . .
C41 C42 C43 C44 -2.9(3) . .
C60 N44 C44 N41 -0.2(5) . .
C60 N44 C44 C43 177.1(3) . .
C41 N41 C44 N44 176.9(3) . .
C41 N41 C44 C43 -0.8(3) . .
C42 C43 C44 N44 -175.6(3) . .
C48 C43 C44 N44 4.0(5) . .
C42 C43 C44 N41 2.4(3) . .
C48 C43 C44 N41 -178.1(3) . .
C43 C42 C45 C46 1.3(4) . .
C41 C42 C45 C46 -178.4(3) . .
C42 C45 C46 C47 0.0(5) . .
C45 C46 C47 C48 -0.2(6) . .
C42 C43 C48 C47 2.0(5) . .
C44 C43 C48 C47 -177.5(3) . .
C46 C47 C48 C43 -0.8(5) . .
C53 N43 C49 N42 -178.5(2) . .
C53 N43 C49 C50 1.4(3) . .
C41 N42 C49 N43 2.7(4) . .
C41 N42 C49 C50 -177.2(2) . .
N43 C49 C50 C51 -2.7(4) . .
N42 C49 C50 C51 177.2(2) . .
C49 C50 C51 C52 0.8(4) . .
C49 C50 C51 C57 -179.6(2) . .
C50 C51 C52 C53 2.0(4) . .
C57 C51 C52 C53 -177.5(2) . .
C50 C51 C52 C54B 165.9(14) . .
C57 C51 C52 C54B -13.7(15) . .
C50 C51 C52 C54A -178.0(4) . .
C57 C51 C52 C54A 2.4(5) . .
C55B C54B C52 C51 -163.3(9) . .
C55B C54B C52 C53 2(2) . .
C55B C54B C52 C54A 123(6) . .
C55A C54A C52 C51 169.6(3) . .
C55A C54A C52 C53 -10.5(4) . .
C55A C54A C52 C54B -74(5) . .
C49 N43 C53 C52 1.8(3) . .
C49 N43 C53 C56A -173.6(4) . .
C49 N43 C53 C56B 178.2(12) . .
C51 C52 C53 N43 -3.6(4) . .
C54B C52 C53 N43 -171.5(12) . .
C54A C52 C53 N43 176.5(3) . .
C51 C52 C53 C56A 172.4(3) . .
C54B C52 C53 C56A 4.5(12) . .
C54A C52 C53 C56A -7.5(4) . .
C51 C52 C53 C56B 179.8(12) . .
C54B C52 C53 C56B 11.9(16) . .
C54A C52 C53 C56B -0.2(12) . .
O41A C56A C53 N43 84.5(4) . .
C55A C56A C53 N43 -161.7(3) . .
O41A C56A C53 C52 -91.5(3) . .
C55A C56A C53 C52 22.2(5) . .
O41A C56A C53 C56B 139(6) . .
C55A C56A C53 C56B -108(6) . .
O41B C56B C53 N43 43(2) . .
C55B C56B C53 N43 163.1(9) . .
O41B C56B C53 C52 -140.0(13) . .
C55B C56B C53 C52 -20.0(17) . .
O41B C56B C53 C56A -87(7) . .
C55B C56B C53 C56A 33(5) . .
C64 N45 C60 N44 -179.2(2) . .
C64 N45 C60 C61 0.3(3) . .
C44 N44 C60 N45 0.5(4) . .
C44 N44 C60 C61 -179.0(2) . .
N45 C60 C61 C62 -1.2(4) . .
N44 C60 C61 C62 178.4(2) . .
C60 C61 C62 C63 0.5(4) . .
C60 C61 C62 C68 -179.4(2) . .
C61 C62 C63 C64 1.0(4) . .
C68 C62 C63 C64 -179.1(2) . .
C61 C62 C63 C65B 176(3) . .
C68 C62 C63 C65B -4(3) . .
C61 C62 C63 C65A -177.3(10) . .
C68 C62 C63 C65A 2.6(10) . .
C66B C65B C63 C64 -24(4) . .
C66B C65B C63 C62 161.5(12) . .
C66B C65B C63 C65A 53(15) . .
C66A C65A C63 C64 15.5(11) . .
C66A C65A C63 C62 -166.1(3) . .
C66A C65A C63 C65B -90(18) . .
C60 N45 C64 C63 1.3(4) . .
C60 N45 C64 C67B -172.8(10) . .
C60 N45 C64 C67A 178.9(3) . .
C62 C63 C64 N45 -2.0(4) . .
C65B C63 C64 N45 -177(2) . .
C65A C63 C64 N45 176.6(8) . .
C62 C63 C64 C67B 173.3(8) . .
C65B C63 C64 C67B -2(3) . .
C65A C63 C64 C67B -8.1(11) . .
C62 C63 C64 C67A -179.8(3) . .
C65B C63 C64 C67A 5(2) . .
C65A C63 C64 C67A -1.2(8) . .
O43B C67B C64 N45 82.6(17) . .
C66B C67B C64 N45 -156.4(10) . .
O43B C67B C64 C63 -92.5(13) . .
C66B C67B C64 C63 28.5(15) . .
O43B C67B C64 C67A 129(6) . .
C66B C67B C64 C67A -110(5) . .
O43A C67A C64 N45 42.4(5) . .
C66A C67A C64 N45 168.3(3) . .
O43A C67A C64 C63 -139.7(3) . .
C66A C67A C64 C63 -13.8(4) . .
O43A C67A C64 C67B -96(5) . .
C66A C67A C64 C67B 30(5) . .
